data_4069157
loop_
_publ_author_name
'Joistgen, Oliver'
'Pfletschinger, Anja'
'Ciupka, Jan'
'Dolg, Michael'
'Nieger, Martin'
'Schnakenburg, Gregor'
'Fr\"ohlich, Roland'
'Kataeva, Olga'
'D\"otz, Karl Heinz'

_publ_section_title
;
 P-Coligand Tuning of the Haptotropic Metal Migration in Phenanthrene
 Chromium Complexes
;
_journal_issue 12
_journal_name_full Organometallics
_journal_page_first 3473
_journal_paper_doi 10.1021/om900057a
_journal_volume 28
_journal_year 2009
_chemical_formula_moiety 'C30 H43 Cr O7 P Si'
_chemical_formula_sum 'C30 H43 Cr O7 P Si'
_chemical_formula_weight 626.70
_chemical_name_systematic
; 
 Dicarbonyl(trimethylphosphite)[(eta-6-4b,5,6,7,8,8a)-1-tert-butyldimethyl-
 siloxy-2,3-diethyl-4-methoxyphenanthrene]chromium 
;
_space_group_IT_number 14
_symmetry_cell_setting monoclinic
_symmetry_space_group_name_Hall '-P 2ybc'
_symmetry_space_group_name_H-M 'P 1 21/c 1'
_atom_sites_solution_hydrogens geom
_atom_sites_solution_primary direct
_atom_sites_solution_secondary difmap
_audit_creation_method SHELXL-97
_cell_angle_alpha 90.00
_cell_angle_beta 108.132(1)
_cell_angle_gamma 90.00
_cell_formula_units_Z 4
_cell_length_a 14.3749(1)
_cell_length_b 17.3537(1)
_cell_length_c 13.2375(1)
_cell_measurement_reflns_used 7403
_cell_measurement_temperature 123(2)
_cell_measurement_theta_max 27.5
_cell_measurement_theta_min 1
_cell_volume 3138.22(4)
_computing_cell_refinement DENZO-SMN
_computing_data_collection Collect
_computing_data_reduction DENZO-SMN
_computing_molecular_graphics XP
_computing_publication_material 'SHELXL-97 (Sheldrick, 1997)'
_computing_structure_refinement 'SHELXL-97 (Sheldrick, 1997)'
_computing_structure_solution 'SHELXS-97 (Sheldrick, 1990)'
_diffrn_ambient_temperature 123(2)
_diffrn_measured_fraction_theta_full 0.996
_diffrn_measured_fraction_theta_max 0.996
_diffrn_measurement_device_type 'Nonius KappaCCD'
_diffrn_measurement_method 'rotation in phi and omega, 1 deg.'
_diffrn_radiation_monochromator graphite
_diffrn_radiation_source 'fine-focus sealed tube'
_diffrn_radiation_type MoK\a
_diffrn_radiation_wavelength 0.71073
_diffrn_reflns_av_R_equivalents 0.0390
_diffrn_reflns_av_sigmaI/netI 0.0227
_diffrn_reflns_limit_h_max 18
_diffrn_reflns_limit_h_min -18
_diffrn_reflns_limit_k_max 22
_diffrn_reflns_limit_k_min -22
_diffrn_reflns_limit_l_max 17
_diffrn_reflns_limit_l_min -17
_diffrn_reflns_number 64161
_diffrn_reflns_theta_full 27.48
_diffrn_reflns_theta_max 27.48
_diffrn_reflns_theta_min 2.98
_exptl_absorpt_coefficient_mu 0.497
_exptl_absorpt_correction_type none
_exptl_crystal_colour orange
_exptl_crystal_density_diffrn 1.326
_exptl_crystal_density_meas ?
_exptl_crystal_density_method 'not measured'
_exptl_crystal_description plates
_exptl_crystal_F_000 1328
_exptl_crystal_size_max 0.40
_exptl_crystal_size_mid 0.20
_exptl_crystal_size_min 0.10
_refine_diff_density_max 0.328
_refine_diff_density_min -0.385
_refine_diff_density_rms 0.054
_refine_ls_extinction_method none
_refine_ls_goodness_of_fit_ref 1.051
_refine_ls_hydrogen_treatment constr
_refine_ls_matrix_type full
_refine_ls_number_parameters 361
_refine_ls_number_reflns 7165
_refine_ls_number_restraints 0
_refine_ls_restrained_S_all 1.051
_refine_ls_R_factor_all 0.0338
_refine_ls_R_factor_gt 0.0277
_refine_ls_shift/su_max 0.002
_refine_ls_shift/su_mean 0.000
_refine_ls_structure_factor_coef Fsqd
_refine_ls_weighting_details 'calc w=1/[\s^2^(Fo^2^)+(0.0430P)^2^+1.0490P] where P=(Fo^2^+2Fc^2^)/3'
_refine_ls_weighting_scheme calc
_refine_ls_wR_factor_gt 0.0764
_refine_ls_wR_factor_ref 0.0793
_reflns_number_gt 6184
_reflns_number_total 7165
_reflns_threshold_expression >2sigma(I)
_cod_data_source_file om900057a_si_002.cif
_cod_data_source_block doe313_c_compound_7
_cod_depositor_comments
;
The following automatic conversions were performed:

'_exptl_crystal_density_meas' value 'none' was changed to '?' - the
value is perceived as not measured.

Automatic conversion script
Id: cif_fix_values 3008 2015-01-20 13:52:24Z robertas 
;
_cod_original_cell_volume 3138.21(4)
_cod_original_sg_symbol_H-M 'P 21/c'
_cod_database_code 4069157

loop_
_symmetry_equiv_pos_as_xyz
'x, y, z'
'-x, y+1/2, -z+1/2'
'-x, -y, -z'
'x, -y-1/2, z-1/2'

loop_
_atom_site_label
_atom_site_type_symbol
_atom_site_fract_x
_atom_site_fract_y
_atom_site_fract_z
_atom_site_U_iso_or_equiv
_atom_site_adp_type
_atom_site_occupancy
_atom_site_symmetry_multiplicity
_atom_site_calc_flag
_atom_site_refinement_flags
Cr1 Cr 0.360916(14) 0.601732(12) 0.533818(16) 0.01374(6) Uani 1 1 d .
C1A C 0.45842(10) 0.65476(8) 0.50263(11) 0.0206(3) Uani 1 1 d .
O1A O 0.52194(8) 0.68779(7) 0.48489(9) 0.0307(3) Uani 1 1 d .
C1B C 0.45487(10) 0.56497(8) 0.65211(12) 0.0213(3) Uani 1 1 d .
O1B O 0.51397(8) 0.53941(7) 0.72540(9) 0.0351(3) Uani 1 1 d .
P1 P 0.34285(2) 0.708171(19) 0.61985(3) 0.01496(8) Uani 1 1 d .
O1P O 0.29120(7) 0.70793(6) 0.71252(7) 0.0200(2) Uani 1 1 d .
C1P C 0.33360(12) 0.66228(9) 0.80666(11) 0.0266(3) Uani 1 1 d .
H1P1 H 0.3387 0.6085 0.7863 0.040 Uiso 1 1 calc R
H1P2 H 0.2920 0.6653 0.8528 0.040 Uiso 1 1 calc R
H1P3 H 0.3990 0.6820 0.8449 0.040 Uiso 1 1 calc R
O2P O 0.44420(7) 0.75232(6) 0.67457(8) 0.0212(2) Uani 1 1 d .
C2P C 0.44492(11) 0.82687(9) 0.72211(12) 0.0260(3) Uani 1 1 d .
H2P1 H 0.4193 0.8654 0.6662 0.039 Uiso 1 1 calc R
H2P2 H 0.5121 0.8404 0.7637 0.039 Uiso 1 1 calc R
H2P3 H 0.4038 0.8257 0.7688 0.039 Uiso 1 1 calc R
O3P O 0.27452(7) 0.77342(6) 0.54646(8) 0.0208(2) Uani 1 1 d .
C3P C 0.19717(10) 0.81466(8) 0.57089(12) 0.0242(3) Uani 1 1 d .
H3P1 H 0.1473 0.7781 0.5771 0.036 Uiso 1 1 calc R
H3P2 H 0.1675 0.8516 0.5139 0.036 Uiso 1 1 calc R
H3P3 H 0.2241 0.8424 0.6382 0.036 Uiso 1 1 calc R
C1 C 0.09747(9) 0.59108(7) 0.62655(10) 0.0141(2) Uani 1 1 d .
O1 O 0.05901(6) 0.64777(5) 0.55073(7) 0.01626(19) Uani 1 1 d .
C11 C -0.01947(10) 0.61805(8) 0.46292(11) 0.0209(3) Uani 1 1 d .
H11A H 0.0052 0.5762 0.4287 0.031 Uiso 1 1 calc R
H11B H -0.0454 0.6593 0.4113 0.031 Uiso 1 1 calc R
H11C H -0.0717 0.5984 0.4890 0.031 Uiso 1 1 calc R
C2 C 0.05893(9) 0.58589(7) 0.71053(10) 0.0158(3) Uani 1 1 d .
C21 C -0.01681(10) 0.64515(8) 0.71695(11) 0.0212(3) Uani 1 1 d .
H21A H -0.0567 0.6238 0.7593 0.025 Uiso 1 1 calc R
H21B H -0.0611 0.6560 0.6445 0.025 Uiso 1 1 calc R
C22 C 0.03107(13) 0.72013(9) 0.76776(13) 0.0332(4) Uani 1 1 d .
H22A H -0.0198 0.7569 0.7706 0.050 Uiso 1 1 calc R
H22B H 0.0697 0.7418 0.7253 0.050 Uiso 1 1 calc R
H22C H 0.0740 0.7097 0.8400 0.050 Uiso 1 1 calc R
C3 C 0.09209(9) 0.52815(8) 0.78837(10) 0.0155(2) Uani 1 1 d .
C31 C 0.04408(10) 0.51541(8) 0.87369(10) 0.0186(3) Uani 1 1 d .
H31A H 0.0238 0.5656 0.8956 0.022 Uiso 1 1 calc R
H31B H 0.0917 0.4915 0.9367 0.022 Uiso 1 1 calc R
C32 C -0.04561(11) 0.46297(9) 0.83270(12) 0.0283(3) Uani 1 1 d .
H32A H -0.0758 0.4554 0.8889 0.042 Uiso 1 1 calc R
H32B H -0.0253 0.4130 0.8121 0.042 Uiso 1 1 calc R
H32C H -0.0930 0.4869 0.7709 0.042 Uiso 1 1 calc R
C4 C 0.16406(9) 0.47739(7) 0.77900(10) 0.0148(2) Uani 1 1 d .
O4 O 0.19283(6) 0.41735(5) 0.84986(7) 0.01703(19) Uani 1 1 d .
Si4 Si 0.28521(3) 0.41084(2) 0.96415(3) 0.01673(9) Uani 1 1 d .
C41 C 0.29705(12) 0.50186(9) 1.04159(12) 0.0296(3) Uani 1 1 d .
H41A H 0.2352 0.5127 1.0555 0.044 Uiso 1 1 calc R
H41B H 0.3125 0.5444 1.0008 0.044 Uiso 1 1 calc R
H41C H 0.3496 0.4964 1.1092 0.044 Uiso 1 1 calc R
C42 C 0.40454(11) 0.39388(10) 0.94001(13) 0.0313(4) Uani 1 1 d .
H42A H 0.4009 0.3462 0.8992 0.047 Uiso 1 1 calc R
H42B H 0.4565 0.3893 1.0082 0.047 Uiso 1 1 calc R
H42C H 0.4190 0.4372 0.8998 0.047 Uiso 1 1 calc R
C43 C 0.24872(10) 0.32589(8) 1.03195(12) 0.0229(3) Uani 1 1 d .
C44 C 0.23233(12) 0.25603(9) 0.95773(14) 0.0339(4) Uani 1 1 d .
H44A H 0.1803 0.2677 0.8915 0.051 Uiso 1 1 calc R
H44B H 0.2131 0.2115 0.9923 0.051 Uiso 1 1 calc R
H44C H 0.2930 0.2442 0.9419 0.051 Uiso 1 1 calc R
C45 C 0.15362(14) 0.34315(12) 1.05736(18) 0.0476(5) Uani 1 1 d .
H45A H 0.1015 0.3553 0.9915 0.071 Uiso 1 1 calc R
H45B H 0.1639 0.3872 1.1059 0.071 Uiso 1 1 calc R
H45C H 0.1348 0.2980 1.0910 0.071 Uiso 1 1 calc R
C46 C 0.33081(13) 0.30726(10) 1.13543(13) 0.0340(4) Uani 1 1 d .
H46A H 0.3419 0.3519 1.1831 0.051 Uiso 1 1 calc R
H46B H 0.3911 0.2952 1.1190 0.051 Uiso 1 1 calc R
H46C H 0.3117 0.2628 1.1701 0.051 Uiso 1 1 calc R
C4A C 0.20300(9) 0.48192(7) 0.69349(10) 0.0144(2) Uani 1 1 d .
C5 C 0.26953(9) 0.42327(7) 0.68095(10) 0.0164(3) Uani 1 1 d .
H5 H 0.2867 0.3822 0.7308 0.020 Uiso 1 1 calc R
C6 C 0.30794(9) 0.42536(8) 0.60020(11) 0.0172(3) Uani 1 1 d .
H6 H 0.3505 0.3853 0.5932 0.021 Uiso 1 1 calc R
C6A C 0.28536(9) 0.48750(7) 0.52452(10) 0.0158(3) Uani 1 1 d .
C7 C 0.33375(10) 0.49129(8) 0.44527(11) 0.0187(3) Uani 1 1 d .
H7 H 0.3786 0.4519 0.4418 0.022 Uiso 1 1 calc R
C8 C 0.31590(10) 0.55219(8) 0.37282(11) 0.0203(3) Uani 1 1 d .
H8 H 0.3488 0.5544 0.3208 0.024 Uiso 1 1 calc R
C9 C 0.24859(10) 0.61067(8) 0.37705(10) 0.0189(3) Uani 1 1 d .
H9 H 0.2341 0.6510 0.3259 0.023 Uiso 1 1 calc R
C10 C 0.20320(9) 0.60917(8) 0.45678(10) 0.0161(3) Uani 1 1 d .
H10 H 0.1616 0.6506 0.4615 0.019 Uiso 1 1 calc R
C10A C 0.21777(9) 0.54665(7) 0.53164(10) 0.0145(2) Uani 1 1 d .
C10B C 0.17205(9) 0.54151(7) 0.61672(10) 0.0134(2) Uani 1 1 d .

loop_
_atom_site_aniso_label
_atom_site_aniso_U_11
_atom_site_aniso_U_22
_atom_site_aniso_U_33
_atom_site_aniso_U_23
_atom_site_aniso_U_13
_atom_site_aniso_U_12
Cr1 0.01245(10) 0.01471(11) 0.01470(11) -0.00058(8) 0.00518(8) -0.00011(8)
C1A 0.0210(7) 0.0213(7) 0.0214(7) -0.0027(5) 0.0092(6) 0.0015(5)
O1A 0.0275(6) 0.0335(6) 0.0380(6) -0.0048(5) 0.0200(5) -0.0101(5)
C1B 0.0186(6) 0.0195(7) 0.0253(7) -0.0020(6) 0.0064(6) -0.0023(5)
O1B 0.0277(6) 0.0368(7) 0.0306(6) 0.0050(5) -0.0057(5) 0.0053(5)
P1 0.01476(16) 0.01575(17) 0.01482(16) -0.00066(12) 0.00528(13) 0.00012(12)
O1P 0.0222(5) 0.0226(5) 0.0174(5) 0.0013(4) 0.0094(4) 0.0022(4)
C1P 0.0348(8) 0.0280(8) 0.0175(7) 0.0048(6) 0.0089(6) 0.0003(6)
O2P 0.0183(5) 0.0206(5) 0.0244(5) -0.0066(4) 0.0063(4) -0.0024(4)
C2P 0.0261(7) 0.0227(7) 0.0285(8) -0.0104(6) 0.0072(6) -0.0057(6)
O3P 0.0231(5) 0.0196(5) 0.0209(5) 0.0024(4) 0.0085(4) 0.0057(4)
C3P 0.0215(7) 0.0190(7) 0.0320(8) 0.0008(6) 0.0082(6) 0.0057(6)
C1 0.0125(5) 0.0124(6) 0.0158(6) 0.0002(5) 0.0019(5) -0.0015(5)
O1 0.0144(4) 0.0145(4) 0.0182(5) 0.0020(4) 0.0028(4) 0.0014(4)
C11 0.0164(6) 0.0242(7) 0.0192(7) 0.0018(5) 0.0013(5) 0.0013(5)
C2 0.0122(6) 0.0160(6) 0.0185(6) -0.0018(5) 0.0038(5) 0.0006(5)
C21 0.0199(6) 0.0230(7) 0.0226(7) 0.0022(5) 0.0093(6) 0.0078(6)
C22 0.0423(9) 0.0251(8) 0.0317(8) -0.0053(6) 0.0107(7) 0.0093(7)
C3 0.0131(6) 0.0172(6) 0.0158(6) -0.0019(5) 0.0039(5) -0.0014(5)
C31 0.0179(6) 0.0221(7) 0.0174(6) 0.0005(5) 0.0076(5) 0.0014(5)
C32 0.0248(7) 0.0351(9) 0.0291(8) -0.0033(7) 0.0144(6) -0.0075(6)
C4 0.0134(6) 0.0139(6) 0.0155(6) 0.0010(5) 0.0023(5) -0.0014(5)
O4 0.0168(4) 0.0165(5) 0.0176(5) 0.0041(4) 0.0050(4) 0.0006(4)
Si4 0.01531(17) 0.01590(18) 0.01798(18) 0.00304(14) 0.00373(14) 0.00092(13)
C41 0.0324(8) 0.0213(7) 0.0272(8) -0.0016(6) -0.0021(6) 0.0016(6)
C42 0.0178(7) 0.0431(10) 0.0325(8) 0.0070(7) 0.0072(6) 0.0014(7)
C43 0.0211(7) 0.0202(7) 0.0268(7) 0.0078(6) 0.0064(6) 0.0015(5)
C44 0.0351(8) 0.0209(8) 0.0357(9) 0.0048(7) -0.0035(7) -0.0058(7)
C45 0.0424(10) 0.0458(11) 0.0682(13) 0.0301(10) 0.0369(10) 0.0118(9)
C46 0.0442(9) 0.0256(8) 0.0262(8) 0.0093(6) 0.0021(7) -0.0013(7)
C4A 0.0115(5) 0.0136(6) 0.0169(6) -0.0012(5) 0.0029(5) -0.0007(5)
C5 0.0154(6) 0.0137(6) 0.0188(6) 0.0014(5) 0.0036(5) 0.0013(5)
C6 0.0158(6) 0.0141(6) 0.0213(7) -0.0019(5) 0.0053(5) 0.0017(5)
C6A 0.0152(6) 0.0150(6) 0.0173(6) -0.0037(5) 0.0053(5) -0.0028(5)
C7 0.0207(6) 0.0174(6) 0.0199(7) -0.0053(5) 0.0091(5) -0.0007(5)
C8 0.0227(7) 0.0239(7) 0.0164(6) -0.0046(5) 0.0089(5) -0.0038(6)
C9 0.0188(6) 0.0221(7) 0.0145(6) 0.0011(5) 0.0032(5) -0.0015(5)
C10 0.0134(6) 0.0174(6) 0.0158(6) -0.0003(5) 0.0020(5) -0.0014(5)
C10A 0.0122(6) 0.0150(6) 0.0152(6) -0.0014(5) 0.0026(5) -0.0018(5)
C10B 0.0112(5) 0.0128(6) 0.0153(6) -0.0019(5) 0.0026(5) -0.0020(5)

loop_
_atom_type_symbol
_atom_type_description
_atom_type_scat_dispersion_real
_atom_type_scat_dispersion_imag
_atom_type_scat_source
C C 0.0033 0.0016 'International Tables Vol C Tables 4.2.6.8 and 6.1.1.4'
H H 0.0000 0.0000 'International Tables Vol C Tables 4.2.6.8 and 6.1.1.4'
O O 0.0106 0.0060 'International Tables Vol C Tables 4.2.6.8 and 6.1.1.4'
Si Si 0.0817 0.0704 'International Tables Vol C Tables 4.2.6.8 and 6.1.1.4'
P P 0.1023 0.0942 'International Tables Vol C Tables 4.2.6.8 and 6.1.1.4'
Cr Cr 0.3209 0.6236 'International Tables Vol C Tables 4.2.6.8 and 6.1.1.4'

loop_
_geom_angle_atom_site_label_1
_geom_angle_atom_site_label_2
_geom_angle_atom_site_label_3
_geom_angle
C1A Cr1 C1B 87.44(6)
C1A Cr1 C10 128.54(6)
C1B Cr1 C10 143.27(6)
C1A Cr1 C8 89.60(6)
C1B Cr1 C8 127.39(6)
C10 Cr1 C8 67.71(5)
C1A Cr1 C9 98.08(6)
C1B Cr1 C9 163.25(6)
C10 Cr1 C9 37.33(5)
C8 Cr1 C9 37.50(5)
C1A Cr1 C7 109.70(5)
C1B Cr1 C7 96.45(6)
C10 Cr1 C7 79.49(5)
C8 Cr1 C7 36.85(5)
C9 Cr1 C7 66.79(5)
C1A Cr1 P1 85.27(4)
C1B Cr1 P1 91.37(5)
C10 Cr1 P1 85.43(4)
C8 Cr1 P1 140.66(4)
C9 Cr1 P1 104.80(4)
C7 Cr1 P1 163.33(4)
C1A Cr1 C6A 145.47(5)
C1B Cr1 C6A 87.41(6)
C10 Cr1 C6A 67.17(5)
C8 Cr1 C6A 67.07(5)
C9 Cr1 C6A 79.06(5)
C7 Cr1 C6A 37.36(4)
P1 Cr1 C6A 128.97(3)
C1A Cr1 C10A 165.62(6)
C1B Cr1 C10A 106.81(5)
C10 Cr1 C10A 37.78(5)
C8 Cr1 C10A 80.23(5)
C9 Cr1 C10A 67.69(5)
C7 Cr1 C10A 67.54(5)
P1 Cr1 C10A 96.12(3)
C6A Cr1 C10A 37.18(4)
O1A C1A Cr1 178.43(14)
O1B C1B Cr1 177.81(13)
O2P P1 O3P 103.53(5)
O2P P1 O1P 103.01(5)
O3P P1 O1P 96.97(5)
O2P P1 Cr1 113.12(4)
O3P P1 Cr1 114.88(4)
O1P P1 Cr1 122.62(4)
C1P O1P P1 119.07(9)
O1P C1P H1P1 109.5
O1P C1P H1P2 109.5
H1P1 C1P H1P2 109.5
O1P C1P H1P3 109.5
H1P1 C1P H1P3 109.5
H1P2 C1P H1P3 109.5
C2P O2P P1 120.60(9)
O2P C2P H2P1 109.5
O2P C2P H2P2 109.5
H2P1 C2P H2P2 109.5
O2P C2P H2P3 109.5
H2P1 C2P H2P3 109.5
H2P2 C2P H2P3 109.5
C3P O3P P1 125.57(9)
O3P C3P H3P1 109.5
O3P C3P H3P2 109.5
H3P1 C3P H3P2 109.5
O3P C3P H3P3 109.5
H3P1 C3P H3P3 109.5
H3P2 C3P H3P3 109.5
C2 C1 O1 117.06(11)
C2 C1 C10B 122.48(12)
O1 C1 C10B 120.46(11)
C1 O1 C11 111.39(10)
O1 C11 H11A 109.5
O1 C11 H11B 109.5
H11A C11 H11B 109.5
O1 C11 H11C 109.5
H11A C11 H11C 109.5
H11B C11 H11C 109.5
C1 C2 C3 120.14(11)
C1 C2 C21 118.13(12)
C3 C2 C21 121.70(11)
C2 C21 C22 111.65(12)
C2 C21 H21A 109.3
C22 C21 H21A 109.3
C2 C21 H21B 109.3
C22 C21 H21B 109.3
H21A C21 H21B 108.0
C21 C22 H22A 109.5
C21 C22 H22B 109.5
H22A C22 H22B 109.5
C21 C22 H22C 109.5
H22A C22 H22C 109.5
H22B C22 H22C 109.5
C4 C3 C2 118.41(11)
C4 C3 C31 119.89(12)
C2 C3 C31 121.39(11)
C3 C31 C32 110.58(11)
C3 C31 H31A 109.5
C32 C31 H31A 109.5
C3 C31 H31B 109.5
C32 C31 H31B 109.5
H31A C31 H31B 108.1
C31 C32 H32A 109.5
C31 C32 H32B 109.5
H32A C32 H32B 109.5
C31 C32 H32C 109.5
H32A C32 H32C 109.5
H32B C32 H32C 109.5
O4 C4 C3 119.45(11)
O4 C4 C4A 118.57(11)
C3 C4 C4A 121.78(12)
C4 O4 Si4 130.62(8)
O4 Si4 C41 110.51(6)
O4 Si4 C42 111.63(6)
C41 Si4 C42 107.28(8)
O4 Si4 C43 102.87(6)
C41 Si4 C43 113.14(7)
C42 Si4 C43 111.46(7)
Si4 C41 H41A 109.5
Si4 C41 H41B 109.5
H41A C41 H41B 109.5
Si4 C41 H41C 109.5
H41A C41 H41C 109.5
H41B C41 H41C 109.5
Si4 C42 H42A 109.5
Si4 C42 H42B 109.5
H42A C42 H42B 109.5
Si4 C42 H42C 109.5
H42A C42 H42C 109.5
H42B C42 H42C 109.5
C44 C43 C45 108.97(14)
C44 C43 C46 109.08(13)
C45 C43 C46 109.53(14)
C44 C43 Si4 108.90(10)
C45 C43 Si4 110.53(10)
C46 C43 Si4 109.79(10)
C43 C44 H44A 109.5
C43 C44 H44B 109.5
H44A C44 H44B 109.5
C43 C44 H44C 109.5
H44A C44 H44C 109.5
H44B C44 H44C 109.5
C43 C45 H45A 109.5
C43 C45 H45B 109.5
H45A C45 H45B 109.5
C43 C45 H45C 109.5
H45A C45 H45C 109.5
H45B C45 H45C 109.5
C43 C46 H46A 109.5
C43 C46 H46B 109.5
H46A C46 H46B 109.5
C43 C46 H46C 109.5
H46A C46 H46C 109.5
H46B C46 H46C 109.5
C4 C4A C10B 119.98(11)
C4 C4A C5 119.71(11)
C10B C4A C5 120.20(11)
C6 C5 C4A 121.52(12)
C6 C5 H5 119.2
C4A C5 H5 119.2
C5 C6 C6A 120.87(12)
C5 C6 H6 119.6
C6A C6 H6 119.6
C7 C6A C10A 120.59(12)
C7 C6A C6 119.32(12)
C10A C6A C6 120.04(11)
C7 C6A Cr1 70.25(7)
C10A C6A Cr1 72.00(7)
C6 C6A Cr1 128.55(9)
C8 C7 C6A 120.77(12)
C8 C7 Cr1 70.93(8)
C6A C7 Cr1 72.40(7)
C8 C7 H7 119.6
C6A C7 H7 119.6
Cr1 C7 H7 129.5
C7 C8 C9 119.83(12)
C7 C8 Cr1 72.22(8)
C9 C8 Cr1 71.34(8)
C7 C8 H8 120.1
C9 C8 H8 120.1
Cr1 C8 H8 128.6
C10 C9 C8 120.00(12)
C10 C9 Cr1 70.50(7)
C8 C9 Cr1 71.16(8)
C10 C9 H9 120.0
C8 C9 H9 120.0
Cr1 C9 H9 131.1
C9 C10 C10A 121.97(12)
C9 C10 Cr1 72.17(8)
C10A C10 Cr1 74.11(7)
C9 C10 H10 119.0
C10A C10 H10 119.0
Cr1 C10 H10 126.7
C6A C10A C10 116.73(11)
C6A C10A C10B 118.61(11)
C10 C10A C10B 124.61(11)
C6A C10A Cr1 70.82(7)
C10 C10A Cr1 68.11(7)
C10B C10A Cr1 129.56(9)
C1 C10B C4A 117.09(11)
C1 C10B C10A 124.47(11)
C4A C10B C10A 118.43(11)

loop_
_geom_bond_atom_site_label_1
_geom_bond_atom_site_label_2
_geom_bond_distance
Cr1 C1A 1.8280(14)
Cr1 C1B 1.8349(15)
Cr1 C10 2.1811(13)
Cr1 C8 2.2004(13)
Cr1 C9 2.2027(14)
Cr1 C7 2.2170(13)
Cr1 P1 2.2272(4)
Cr1 C6A 2.2453(13)
Cr1 C10A 2.2608(12)
Cr1 Ar1 1.704(1)
C1A O1A 1.1623(17)
C1B O1B 1.1604(18)
P1 O2P 1.6054(10)
P1 O3P 1.6116(10)
P1 O1P 1.6196(9)
O1P C1P 1.4419(17)
C1P H1P1 0.9800
C1P H1P2 0.9800
C1P H1P3 0.9800
O2P C2P 1.4373(17)
C2P H2P1 0.9800
C2P H2P2 0.9800
C2P H2P3 0.9800
O3P C3P 1.4411(16)
C3P H3P1 0.9800
C3P H3P2 0.9800
C3P H3P3 0.9800
C1 C2 1.3907(18)
C1 O1 1.3911(15)
C1 C10B 1.4118(17)
O1 C11 1.4400(16)
C11 H11A 0.9800
C11 H11B 0.9800
C11 H11C 0.9800
C2 C3 1.4097(18)
C2 C21 1.5191(18)
C21 C22 1.527(2)
C21 H21A 0.9900
C21 H21B 0.9900
C22 H22A 0.9800
C22 H22B 0.9800
C22 H22C 0.9800
C3 C4 1.3934(18)
C3 C31 1.5118(17)
C31 C32 1.533(2)
C31 H31A 0.9900
C31 H31B 0.9900
C32 H32A 0.9800
C32 H32B 0.9800
C32 H32C 0.9800
C4 O4 1.3766(15)
C4 C4A 1.4126(17)
O4 Si4 1.6777(10)
Si4 C41 1.8619(16)
Si4 C42 1.8635(15)
Si4 C43 1.8832(14)
C41 H41A 0.9800
C41 H41B 0.9800
C41 H41C 0.9800
C42 H42A 0.9800
C42 H42B 0.9800
C42 H42C 0.9800
C43 C44 1.532(2)
C43 C45 1.536(2)
C43 C46 1.539(2)
C44 H44A 0.9800
C44 H44B 0.9800
C44 H44C 0.9800
C45 H45A 0.9800
C45 H45B 0.9800
C45 H45C 0.9800
C46 H46A 0.9800
C46 H46B 0.9800
C46 H46C 0.9800
C4A C10B 1.4208(17)
C4A C5 1.4411(17)
C5 C6 1.3477(18)
C5 H5 0.9500
C6 C6A 1.4386(18)
C6 H6 0.9500
C6A C7 1.4293(17)
C6A C10A 1.4366(17)
C7 C8 1.3962(19)
C7 H7 0.9500
C8 C9 1.4153(19)
C8 H8 0.9500
C9 C10 1.4031(18)
C9 H9 0.9500
C10 C10A 1.4400(18)
C10 H10 0.9500
C10A C10B 1.4728(17)

loop_
_geom_hbond_atom_site_label_D
_geom_hbond_atom_site_label_H
_geom_hbond_atom_site_label_A
_geom_hbond_distance_DH
_geom_hbond_distance_HA
_geom_hbond_distance_DA
_geom_hbond_angle_DHA
_geom_hbond_site_symmetry_A
C41 H41C O1B 0.98 2.52 3.4916(19) 171.0 3_667

loop_
_geom_torsion_atom_site_label_1
_geom_torsion_atom_site_label_2
_geom_torsion_atom_site_label_3
_geom_torsion_atom_site_label_4
_geom_torsion
C1B Cr1 C1A O1A 0(5)
C10 Cr1 C1A O1A 172(100)
C8 Cr1 C1A O1A -128(5)
C9 Cr1 C1A O1A -164(5)
C7 Cr1 C1A O1A -96(5)
P1 Cr1 C1A O1A 91(5)
C6A Cr1 C1A O1A -82(5)
C10A Cr1 C1A O1A -172(100)
C1A Cr1 C1B O1B -109(3)
C10 Cr1 C1B O1B 81(3)
C8 Cr1 C1B O1B -22(3)
C9 Cr1 C1B O1B 1(3)
C7 Cr1 C1B O1B 0(3)
P1 Cr1 C1B O1B 166(3)
C6A Cr1 C1B O1B 37(3)
C10A Cr1 C1B O1B 69(3)
C1A Cr1 P1 O2P -34.22(6)
C1B Cr1 P1 O2P 53.10(6)
C10 Cr1 P1 O2P -163.55(5)
C8 Cr1 P1 O2P -117.79(7)
C9 Cr1 P1 O2P -131.34(6)
C7 Cr1 P1 O2P 171.25(14)
C6A Cr1 P1 O2P 140.88(6)
C10A Cr1 P1 O2P 160.16(5)
C1A Cr1 P1 O3P 84.36(6)
C1B Cr1 P1 O3P 171.68(6)
C10 Cr1 P1 O3P -44.97(5)
C8 Cr1 P1 O3P 0.79(7)
C9 Cr1 P1 O3P -12.76(6)
C7 Cr1 P1 O3P -70.17(14)
C6A Cr1 P1 O3P -100.54(6)
C10A Cr1 P1 O3P -81.26(5)
C1A Cr1 P1 O1P -158.54(6)
C1B Cr1 P1 O1P -71.22(6)
C10 Cr1 P1 O1P 72.14(6)
C8 Cr1 P1 O1P 117.89(7)
C9 Cr1 P1 O1P 104.34(6)
C7 Cr1 P1 O1P 46.94(14)
C6A Cr1 P1 O1P 16.56(7)
C10A Cr1 P1 O1P 35.84(6)
O2P P1 O1P C1P -68.13(11)
O3P P1 O1P C1P -173.80(10)
Cr1 P1 O1P C1P 60.65(11)
O3P P1 O2P C2P 47.29(11)
O1P P1 O2P C2P -53.29(11)
Cr1 P1 O2P C2P 172.27(9)
O2P P1 O3P C3P -103.21(11)
O1P P1 O3P C3P 2.01(12)
Cr1 P1 O3P C3P 132.95(10)
C2 C1 O1 C11 -93.40(13)
C10B C1 O1 C11 86.37(13)
O1 C1 C2 C3 177.88(11)
C10B C1 C2 C3 -1.89(19)
O1 C1 C2 C21 -3.83(17)
C10B C1 C2 C21 176.41(12)
C1 C2 C21 C22 -81.99(15)
C3 C2 C21 C22 96.27(15)
C1 C2 C3 C4 0.33(19)
C21 C2 C3 C4 -177.90(12)
C1 C2 C3 C31 -173.20(12)
C21 C2 C3 C31 8.57(19)
C4 C3 C31 C32 -88.88(15)
C2 C3 C31 C32 84.56(16)
C2 C3 C4 O4 -175.60(11)
C31 C3 C4 O4 -1.97(18)
C2 C3 C4 C4A -0.85(19)
C31 C3 C4 C4A 172.79(12)
C3 C4 O4 Si4 -93.77(13)
C4A C4 O4 Si4 91.31(14)
C4 O4 Si4 C41 40.75(13)
C4 O4 Si4 C42 -78.56(12)
C4 O4 Si4 C43 161.81(11)
O4 Si4 C43 C44 55.84(11)
C41 Si4 C43 C44 175.09(10)
C42 Si4 C43 C44 -63.90(12)
O4 Si4 C43 C45 -63.84(13)
C41 Si4 C43 C45 55.41(14)
C42 Si4 C43 C45 176.42(13)
O4 Si4 C43 C46 175.22(10)
C41 Si4 C43 C46 -65.53(12)
C42 Si4 C43 C46 55.48(13)
O4 C4 C4A C10B 177.65(11)
C3 C4 C4A C10B 2.85(19)
O4 C4 C4A C5 1.41(18)
C3 C4 C4A C5 -173.38(12)
C4 C4A C5 C6 179.73(12)
C10B C4A C5 C6 3.50(19)
C4A C5 C6 C6A 1.3(2)
C5 C6 C6A C7 174.77(12)
C5 C6 C6A C10A -2.72(19)
C5 C6 C6A Cr1 87.53(15)
C1A Cr1 C6A C7 -22.48(13)
C1B Cr1 C6A C7 -104.16(9)
C10 Cr1 C6A C7 103.02(8)
C8 Cr1 C6A C7 28.61(8)
C9 Cr1 C6A C7 65.90(8)
P1 Cr1 C6A C7 166.17(6)
C10A Cr1 C6A C7 133.25(11)
C1A Cr1 C6A C10A -155.73(10)
C1B Cr1 C6A C10A 122.59(8)
C10 Cr1 C6A C10A -30.23(7)
C8 Cr1 C6A C10A -104.64(8)
C9 Cr1 C6A C10A -67.35(8)
C7 Cr1 C6A C10A -133.25(11)
P1 Cr1 C6A C10A 32.92(9)
C1A Cr1 C6A C6 89.81(14)
C1B Cr1 C6A C6 8.12(12)
C10 Cr1 C6A C6 -144.70(12)
C8 Cr1 C6A C6 140.90(12)
C9 Cr1 C6A C6 178.18(12)
C7 Cr1 C6A C6 112.29(14)
P1 Cr1 C6A C6 -81.55(12)
C10A Cr1 C6A C6 -114.46(14)
C10A C6A C7 C8 -0.41(19)
C6 C6A C7 C8 -177.89(12)
Cr1 C6A C7 C8 -53.99(11)
C10A C6A C7 Cr1 53.58(11)
C6 C6A C7 Cr1 -123.90(11)
C1A Cr1 C7 C8 -60.65(9)
C1B Cr1 C7 C8 -150.24(8)
C10 Cr1 C7 C8 66.69(8)
C9 Cr1 C7 C8 29.86(8)
P1 Cr1 C7 C8 92.26(14)
C6A Cr1 C7 C8 132.65(12)
C10A Cr1 C7 C8 104.21(9)
C1A Cr1 C7 C6A 166.69(8)
C1B Cr1 C7 C6A 77.11(8)
C10 Cr1 C7 C6A -65.96(8)
C8 Cr1 C7 C6A -132.65(12)
C9 Cr1 C7 C6A -102.80(8)
P1 Cr1 C7 C6A -40.39(17)
C10A Cr1 C7 C6A -28.44(7)
C6A C7 C8 C9 -0.5(2)
Cr1 C7 C8 C9 -55.17(12)
C6A C7 C8 Cr1 54.67(11)
C1A Cr1 C8 C7 124.85(9)
C1B Cr1 C8 C7 38.38(10)
C10 Cr1 C8 C7 -102.60(9)
C9 Cr1 C8 C7 -131.27(12)
P1 Cr1 C8 C7 -153.12(6)
C6A Cr1 C8 C7 -28.98(7)
C10A Cr1 C8 C7 -65.37(8)
C1A Cr1 C8 C9 -103.88(9)
C1B Cr1 C8 C9 169.65(8)
C10 Cr1 C8 C9 28.67(8)
C7 Cr1 C8 C9 131.27(12)
P1 Cr1 C8 C9 -21.85(11)
C6A Cr1 C8 C9 102.29(8)
C10A Cr1 C8 C9 65.90(8)
C7 C8 C9 C10 2.8(2)
Cr1 C8 C9 C10 -52.82(11)
C7 C8 C9 Cr1 55.59(12)
C1A Cr1 C9 C10 -148.39(8)
C1B Cr1 C9 C10 103.3(2)
C8 Cr1 C9 C10 132.95(12)
C7 Cr1 C9 C10 103.58(9)
P1 Cr1 C9 C10 -61.17(8)
C6A Cr1 C9 C10 66.52(8)
C10A Cr1 C9 C10 29.45(7)
C1A Cr1 C9 C8 78.66(9)
C1B Cr1 C9 C8 -29.7(2)
C10 Cr1 C9 C8 -132.95(12)
C7 Cr1 C9 C8 -29.37(8)
P1 Cr1 C9 C8 165.88(7)
C6A Cr1 C9 C8 -66.43(8)
C10A Cr1 C9 C8 -103.50(8)
C8 C9 C10 C10A -4.2(2)
Cr1 C9 C10 C10A -57.33(11)
C8 C9 C10 Cr1 53.13(11)
C1A Cr1 C10 C9 41.57(11)
C1B Cr1 C10 C9 -152.02(10)
C8 Cr1 C10 C9 -28.79(8)
C7 Cr1 C10 C9 -65.32(8)
P1 Cr1 C10 C9 121.82(8)
C6A Cr1 C10 C9 -102.28(9)
C10A Cr1 C10 C9 -132.06(11)
C1A Cr1 C10 C10A 173.62(8)
C1B Cr1 C10 C10A -19.96(13)
C8 Cr1 C10 C10A 103.27(8)
C9 Cr1 C10 C10A 132.06(11)
C7 Cr1 C10 C10A 66.74(7)
P1 Cr1 C10 C10A -106.12(7)
C6A Cr1 C10 C10A 29.78(7)
C7 C6A C10A C10 -0.88(18)
C6 C6A C10A C10 176.58(11)
Cr1 C6A C10A C10 51.90(10)
C7 C6A C10A C10B -178.11(11)
C6 C6A C10A C10B -0.65(18)
Cr1 C6A C10A C10B -125.33(11)
C7 C6A C10A Cr1 -52.78(11)
C6 C6A C10A Cr1 124.68(12)
C9 C10 C10A C6A 3.20(18)
Cr1 C10 C10A C6A -53.23(10)
C9 C10 C10A C10B -179.75(12)
Cr1 C10 C10A C10B 123.82(12)
C9 C10 C10A Cr1 56.43(11)
C1A Cr1 C10A C6A 110.3(2)
C1B Cr1 C10A C6A -61.55(9)
C10 Cr1 C10A C6A 130.76(11)
C8 Cr1 C10A C6A 64.72(8)
C9 Cr1 C10A C6A 101.64(8)
C7 Cr1 C10A C6A 28.57(7)
P1 Cr1 C10A C6A -154.85(7)
C1A Cr1 C10A C10 -20.5(2)
C1B Cr1 C10A C10 167.69(8)
C8 Cr1 C10A C10 -66.04(8)
C9 Cr1 C10A C10 -29.12(7)
C7 Cr1 C10A C10 -102.19(8)
P1 Cr1 C10A C10 74.39(7)
C6A Cr1 C10A C10 -130.76(11)
C1A Cr1 C10A C10B -138.0(2)
C1B Cr1 C10A C10B 50.18(13)
C10 Cr1 C10A C10B -117.51(14)
C8 Cr1 C10A C10B 176.45(12)
C9 Cr1 C10A C10B -146.63(13)
C7 Cr1 C10A C10B 140.30(13)
P1 Cr1 C10A C10B -43.12(11)
C6A Cr1 C10A C10B 111.73(14)
C2 C1 C10B C4A 3.76(18)
O1 C1 C10B C4A -175.99(11)
C2 C1 C10B C10A -177.55(12)
O1 C1 C10B C10A 2.70(19)
C4 C4A C10B C1 -4.16(17)
C5 C4A C10B C1 172.05(11)
C4 C4A C10B C10A 177.06(11)
C5 C4A C10B C10A -6.72(17)
C6A C10A C10B C1 -173.40(12)
C10 C10A C10B C1 9.6(2)
Cr1 C10A C10B C1 98.60(14)
C6A C10A C10B C4A 5.28(17)
C10 C10A C10B C4A -171.72(12)
Cr1 C10A C10B C4A -82.73(14)
